data_4061667
loop_
_publ_author_name
'Das, Jaya Prakash'
'Roy, Ujjal Kanti'
'Roy, Sujit'

_publ_section_title
;
 Synthesis of Alkynyl and Vinyl Selenides via Selenodecarboxylation of
 Arylpropiolic and Cinnamic Acids
;
_journal_coden_ASTM ORGND7
_journal_issue 25
_journal_name_full Organometallics
_journal_page_first 6136
_journal_page_last 6140
_journal_paper_doi 10.1021/om050504b
_journal_volume 24
_journal_year 2005
_chemical_formula_iupac 'C16 H16 O1 Se1'
_chemical_formula_moiety 'C16 H16 O1 Se1'
_chemical_formula_sum 'C16 H16 O Se'
_chemical_formula_weight 304.02
_space_group_crystal_system orthorhombic
_space_group_IT_number 19
_space_group_name_Hall 'P 2ac 2ab'
_space_group_name_H-M_alt 'P 21 21 21'
_cell_angle_alpha 90.00
_cell_angle_beta 90.00
_cell_angle_gamma 90.00
_cell_formula_units_Z 4
_cell_length_a 5.960(18)
_cell_length_b 7.710(10)
_cell_length_c 31.23(3)
_cell_measurement_temperature 293(2)
_cell_volume 1435(5)
_diffrn_ambient_temperature 293(2)
_exptl_crystal_density_diffrn 1.404
_cod_depositor_comments
;
 Updating space group information.

 Antanas Vaitkus,
 2018-07-16

The following automatic conversions were performed:
'_symmetry_cell_setting' value 'Orthorhombic' changed to 'orthorhombic'
according to '/home/saulius/struct/CIF-dictionaries/cif_core.dic'
dictionary named 'cif_core.dic' version 2.4.1 from 2010-06-29.

Automatic conversion script
Id: cif_fix_enum 1527 2010-12-29 10:47:43Z saulius 
;
_cod_original_formula_sum 'C16 H16 O1 Se1'
_cod_database_code 4061667

loop_
_space_group_symop_id
_space_group_symop_operation_xyz
1 x,y,z
2 -x+1/2,-y,z+1/2
3 x+1/2,-y+1/2,-z
4 -x,y+1/2,-z+1/2

loop_
_atom_site_label
_atom_site_type_symbol
_atom_site_fract_x
_atom_site_fract_y
_atom_site_fract_z
_atom_site_U_iso_or_equiv
_atom_site_adp_type
_atom_site_occupancy
_atom_site_symmetry_multiplicity
_atom_site_calc_flag
_atom_site_refinement_flags
_atom_site_disorder_assembly
_atom_site_disorder_group
Se1 Se 0.2500(2) 0.51346(18) 0.89775(4) 0.0878(6) Uani 1 1 d . . .
O1 O 0.9481(13) 0.4441(12) 0.6654(2) 0.075(2) Uani 1 1 d . . .
C13 C 0.866(2) 0.4353(14) 0.7059(4) 0.061(3) Uani 1 1 d . . .
C9 C 0.5606(18) 0.4330(14) 0.8305(3) 0.059(3) Uani 1 1 d . . .
H9 H 0.6283 0.3605 0.8505 0.071 Uiso 1 1 calc R . .
C12 C 0.6653(18) 0.5233(15) 0.7129(4) 0.065(3) Uani 1 1 d . . .
H12 H 0.5958 0.5807 0.6903 0.078 Uiso 1 1 calc R . .
C2 C 0.652(2) 0.0434(13) 0.9561(4) 0.068(3) Uani 1 1 d . . .
C10 C 0.6649(18) 0.4358(13) 0.7864(3) 0.053(3) Uani 1 1 d . . .
C14 C 0.9618(19) 0.3480(15) 0.7401(3) 0.061(3) Uani 1 1 d . . .
H14 H 1.0943 0.2865 0.7359 0.074 Uiso 1 1 calc R . .
C7 C 0.729(2) 0.2090(17) 0.9584(4) 0.070(3) Uani 1 1 d . . .
H7 H 0.8644 0.2283 0.9723 0.084 Uiso 1 1 calc R . .
C8 C 0.3862(19) 0.5208(18) 0.8438(4) 0.078(4) Uani 1 1 d . . .
H8 H 0.3221 0.5961 0.8240 0.093 Uiso 1 1 calc R . .
C11 C 0.5697(16) 0.5264(15) 0.7527(3) 0.058(3) Uani 1 1 d . . .
H11 H 0.4393 0.5901 0.7572 0.069 Uiso 1 1 calc R . .
C5 C 0.415(2) 0.3243(15) 0.9211(4) 0.067(3) Uani 1 1 d . . .
C15 C 0.8662(19) 0.3505(16) 0.7796(3) 0.064(3) Uani 1 1 d . . .
H15 H 0.9367 0.2945 0.8023 0.077 Uiso 1 1 calc R . .
C4 C 0.333(2) 0.1597(17) 0.9170(4) 0.070(3) Uani 1 1 d . . .
H4 H 0.1998 0.1414 0.9020 0.084 Uiso 1 1 calc R . .
C16 C 1.145(2) 0.354(2) 0.6546(4) 0.087(4) Uani 1 1 d . . .
H16A H 1.2735 0.4166 0.6650 0.130 Uiso 1 1 calc R . .
H16B H 1.1552 0.3422 0.6241 0.130 Uiso 1 1 calc R . .
H16C H 1.1423 0.2407 0.6675 0.130 Uiso 1 1 calc R . .
C3 C 0.444(2) 0.0199(19) 0.9347(4) 0.086(4) Uani 1 1 d . . .
H3 H 0.3821 -0.0905 0.9326 0.103 Uiso 1 1 calc R . .
C1 C 0.782(3) -0.1102(18) 0.9729(4) 0.096(5) Uani 1 1 d . . .
H1A H 0.9277 -0.1134 0.9597 0.145 Uiso 1 1 calc R . .
H1B H 0.7028 -0.2152 0.9664 0.145 Uiso 1 1 calc R . .
H1C H 0.7994 -0.0997 1.0034 0.145 Uiso 1 1 calc R . .
C6 C 0.622(2) 0.3444(19) 0.9423(4) 0.070(3) Uani 1 1 d . . .
H6 H 0.6848 0.4543 0.9449 0.084 Uiso 1 1 calc R . .

loop_
_atom_site_aniso_label
_atom_site_aniso_U_11
_atom_site_aniso_U_22
_atom_site_aniso_U_33
_atom_site_aniso_U_23
_atom_site_aniso_U_13
_atom_site_aniso_U_12
Se1 0.0756(9) 0.1039(11) 0.0838(9) -0.0009(7) 0.0121(8) 0.0246(9)
O1 0.072(5) 0.099(6) 0.054(4) 0.014(4) 0.008(4) 0.014(5)
C13 0.066(7) 0.049(6) 0.069(7) 0.009(5) -0.012(6) 0.003(6)
C9 0.055(6) 0.058(6) 0.064(6) 0.006(6) 0.000(6) 0.002(6)
C12 0.036(4) 0.072(7) 0.085(8) 0.018(7) -0.019(5) 0.000(6)
C2 0.090(8) 0.041(7) 0.072(7) -0.004(5) 0.010(7) -0.006(6)
C10 0.044(5) 0.051(5) 0.063(6) 0.010(5) -0.012(5) -0.010(5)
C14 0.054(7) 0.070(7) 0.060(6) 0.008(6) 0.011(6) 0.009(6)
C7 0.057(7) 0.084(8) 0.069(7) -0.008(6) -0.004(8) 0.001(8)
C8 0.048(7) 0.093(9) 0.092(8) 0.007(8) -0.014(6) 0.012(7)
C11 0.043(5) 0.067(7) 0.063(6) 0.007(6) -0.001(5) 0.012(6)
C5 0.057(7) 0.063(7) 0.080(8) 0.005(7) 0.012(6) 0.002(6)
C15 0.061(7) 0.075(7) 0.056(6) 0.002(6) -0.011(6) 0.025(7)
C4 0.047(6) 0.078(8) 0.085(8) -0.012(7) -0.013(6) -0.002(6)
C16 0.065(7) 0.119(11) 0.076(8) 0.016(8) 0.012(7) 0.020(9)
C3 0.082(9) 0.075(9) 0.101(9) -0.010(8) -0.002(8) -0.030(9)
C1 0.124(14) 0.080(9) 0.085(8) -0.003(7) -0.011(10) -0.005(10)
C6 0.072(8) 0.076(8) 0.061(7) -0.004(7) 0.001(6) -0.016(7)

loop_
_geom_bond_atom_site_label_1
_geom_bond_atom_site_label_2
_geom_bond_distance
_geom_bond_site_symmetry_2
_geom_bond_publ_flag
Se1 C8 1.870(12) . ?
Se1 C5 1.903(12) . ?
O1 C13 1.359(13) . ?
O1 C16 1.408(14) . ?
C13 C14 1.387(14) . ?
C13 C12 1.390(18) . ?
C9 C8 1.308(16) . ?
C9 C10 1.512(15) . ?
C9 H9 0.9300 . ?
C12 C11 1.368(15) . ?
C12 H12 0.9300 . ?
C2 C7 1.357(17) . ?
C2 C3 1.42(2) . ?
C2 C1 1.51(2) . ?
C10 C15 1.385(15) . ?
C10 C11 1.385(13) . ?
C14 C15 1.359(14) . ?
C14 H14 0.9300 . ?
C7 C6 1.321(18) . ?
C7 H7 0.9300 . ?
C8 H8 0.9300 . ?
C11 H11 0.9300 . ?
C5 C4 1.366(17) . ?
C5 C6 1.412(18) . ?
C15 H15 0.9300 . ?
C4 C3 1.381(18) . ?
C4 H4 0.9300 . ?
C16 H16A 0.9600 . ?
C16 H16B 0.9600 . ?
C16 H16C 0.9600 . ?
C3 H3 0.9300 . ?
C1 H1A 0.9600 . ?
C1 H1B 0.9600 . ?
C1 H1C 0.9600 . ?
C6 H6 0.9300 . ?

loop_
_cod_related_entry_id
_cod_related_entry_database
_cod_related_entry_code
1 ChemSpider 21192117
